data_1515192
loop_
_publ_author_name
'Qin, Jun-Sheng'
'Du, Dong-Ying'
'Li, Wen-Liang'
'Zhang, Jing-Ping'
'Li, Shun-Li'
'Su, Zhong-Min'
'Wang, Xin-Long'
'Xu, Qiang'
'Shao, Kui-Zhan'
'Lan, Ya-Qian'

_publ_section_title
;
 N-rich zeolite-like metal--organic framework with sodalite topology: high
 CO2 uptake, selective gas adsorption and efficient drug delivery
;
_journal_issue 6
_journal_name_full 'Chemical Science'
_journal_page_first 2114
_journal_paper_doi 10.1039/c2sc00017b
_journal_volume 3
_journal_year 2012
_chemical_formula_moiety 'C8 H10 N12 O Zn'
_chemical_formula_sum 'C8 H10 N12 O Zn'
_chemical_formula_weight 355.65
_chemical_name_systematic
;
?
;
_space_group_IT_number 148
_symmetry_cell_setting trigonal
_symmetry_space_group_name_Hall '-R 3'
_symmetry_space_group_name_H-M 'R -3 :H'
_atom_sites_solution_hydrogens geom
_atom_sites_solution_primary direct
_atom_sites_solution_secondary difmap
_audit_creation_method SHELXL-97
_cell_angle_alpha 90.000(2)
_cell_angle_beta 90.000(2)
_cell_angle_gamma 120.000(2)
_cell_formula_units_Z 18
_cell_length_a 23.8620(19)
_cell_length_b 23.8620(19)
_cell_length_c 14.6860(19)
_cell_measurement_temperature 293(2)
_cell_volume 7241.8(13)
_computing_cell_refinement 'SMART (Bruker, 1997)'
_computing_data_collection 'SMART (Bruker, 1997)'
_computing_data_reduction SAINT
_computing_molecular_graphics 'SHELXTL-PLUS (Sheldrick, 1990)'
_computing_publication_material SHELXL-97
_computing_structure_refinement 'SHELXL-97 (Sheldrick, 1997)'
_computing_structure_solution 'SHELXS-97(Sheldrick, 1997)'
_diffrn_ambient_temperature 293(2)
_diffrn_measured_fraction_theta_full 1.000
_diffrn_measured_fraction_theta_max 1.000
_diffrn_radiation_monochromator graphite
_diffrn_radiation_source 'fine-focus sealed tube'
_diffrn_radiation_type MoK\a
_diffrn_radiation_wavelength 0.71069
_diffrn_reflns_av_R_equivalents 0.0322
_diffrn_reflns_av_sigmaI/netI 0.0269
_diffrn_reflns_limit_h_max 28
_diffrn_reflns_limit_h_min -22
_diffrn_reflns_limit_k_max 28
_diffrn_reflns_limit_k_min -28
_diffrn_reflns_limit_l_max 15
_diffrn_reflns_limit_l_min -17
_diffrn_reflns_number 12293
_diffrn_reflns_theta_full 25.00
_diffrn_reflns_theta_max 25.00
_diffrn_reflns_theta_min 1.70
_exptl_absorpt_coefficient_mu 1.547
_exptl_absorpt_correction_T_max 0.8125
_exptl_absorpt_correction_T_min 0.7575
_exptl_absorpt_correction_type multi-scan
_exptl_absorpt_process_details 'SADABS(Sheldrick, 1996)'
_exptl_crystal_colour colorless
_exptl_crystal_density_diffrn 1.468
_exptl_crystal_density_method 'not measured'
_exptl_crystal_description block
_exptl_crystal_F_000 3240
_exptl_crystal_size_max 0.19
_exptl_crystal_size_mid 0.16
_exptl_crystal_size_min 0.14
_platon_squeeze_details ' ?'
_refine_diff_density_max 1.007
_refine_diff_density_min -0.466
_refine_diff_density_rms 0.137
_refine_ls_extinction_method none
_refine_ls_goodness_of_fit_ref 1.018
_refine_ls_hydrogen_treatment constr
_refine_ls_matrix_type full
_refine_ls_number_parameters 199
_refine_ls_number_reflns 2844
_refine_ls_number_restraints 0
_refine_ls_restrained_S_all 1.018
_refine_ls_R_factor_all 0.0509
_refine_ls_R_factor_gt 0.0403
_refine_ls_shift/su_max 0.000
_refine_ls_shift/su_mean 0.000
_refine_ls_structure_factor_coef Fsqd
_refine_ls_weighting_details 'calc w=1/[\s^2^(Fo^2^)+(0.0995P)^2^+20.0040P] where P=(Fo^2^+2Fc^2^)/3'
_refine_ls_weighting_scheme calc
_refine_ls_wR_factor_gt 0.1377
_refine_ls_wR_factor_ref 0.1462
_reflns_number_gt 2339
_reflns_number_total 2844
_reflns_threshold_expression >2sigma(I)
_cod_data_source_file c2sc00017b.txt
_cod_data_source_block mm
_cod_depositor_comments
;
The following automatic conversions were performed:

'_symmetry_cell_setting' value 'Trigonal' changed to 'trigonal'
according to
/usr/data/users/saulius/automatic-downloads/retrospective/RSC/lib/dictionaries/cif_core.dic
dictionary named 'cif_core.dic' version 2.4.2 from 2011-04-26.

Automatic conversion script
Id: cif_fix_values 2281 2013-09-26 08:29:07Z andrius 
;
_cod_original_cell_volume 7241.8(12)
_cod_original_sg_symbol_Hall -R3
_cod_original_sg_symbol_H-M R-3
_cod_database_code 1515192

loop_
_symmetry_equiv_pos_as_xyz
'x, y, z'
'-y, x-y, z'
'-x+y, -x, z'
'x+2/3, y+1/3, z+1/3'
'-y+2/3, x-y+1/3, z+1/3'
'-x+y+2/3, -x+1/3, z+1/3'
'x+1/3, y+2/3, z+2/3'
'-y+1/3, x-y+2/3, z+2/3'
'-x+y+1/3, -x+2/3, z+2/3'
'-x, -y, -z'
'y, -x+y, -z'
'x-y, x, -z'
'-x+2/3, -y+1/3, -z+1/3'
'y+2/3, -x+y+1/3, -z+1/3'
'x-y+2/3, x+1/3, -z+1/3'
'-x+1/3, -y+2/3, -z+2/3'
'y+1/3, -x+y+2/3, -z+2/3'
'x-y+1/3, x+2/3, -z+2/3'

loop_
_atom_site_label
_atom_site_type_symbol
_atom_site_fract_x
_atom_site_fract_y
_atom_site_fract_z
_atom_site_U_iso_or_equiv
_atom_site_adp_type
_atom_site_occupancy
_atom_site_symmetry_multiplicity
_atom_site_calc_flag
_atom_site_refinement_flags
C1 C 0.28892(18) 0.07784(17) 0.6606(2) 0.0304(8) Uani 1 1 d .
C2 C 0.25469(18) 0.10492(17) 0.6212(2) 0.0301(8) Uani 1 1 d .
C3 C 0.32634(18) 0.05083(17) 0.6216(2) 0.0303(8) Uani 1 1 d .
C4 C 0.24325(17) 0.11493(17) 0.5268(3) 0.0303(8) Uani 1 1 d .
C5 C 0.4983(13) 0.1896(14) 0.2679(10) 0.376(19) Uani 1 1 d .
H5A H 0.5161 0.1909 0.2087 0.565 Uiso 1 1 calc R
H5B H 0.4769 0.1459 0.2902 0.565 Uiso 1 1 calc R
H5C H 0.5325 0.2169 0.3089 0.565 Uiso 1 1 calc R
C6 C 0.4399(8) 0.2293(8) 0.1722(6) 0.232(8) Uani 1 1 d .
H6A H 0.4656 0.2237 0.1269 0.348 Uiso 1 1 calc R
H6B H 0.4503 0.2737 0.1731 0.348 Uiso 1 1 calc R
H6C H 0.3949 0.2021 0.1580 0.348 Uiso 1 1 calc R
C7 C 0.4279(5) 0.2132(4) 0.3354(4) 0.103(3) Uani 1 1 d .
C8 C 0.3803(6) 0.2364(9) 0.3307(8) 0.206(7) Uani 1 1 d .
H8A H 0.3737 0.2436 0.2683 0.310 Uiso 1 1 calc R
H8B H 0.3967 0.2762 0.3641 0.310 Uiso 1 1 calc R
H8C H 0.3399 0.2045 0.3568 0.310 Uiso 1 1 calc R
N1 N 0.28762(18) 0.08353(17) 0.7506(2) 0.0407(8) Uani 1 1 d .
N2 N 0.25280(18) 0.11260(17) 0.7625(2) 0.0444(9) Uani 1 1 d .
H2 H 0.2443 0.1214 0.8157 0.053 Uiso 1 1 calc R
N3 N 0.23244(17) 0.12683(16) 0.6879(2) 0.0390(8) Uani 1 1 d .
N4 N 0.23559(16) 0.16379(15) 0.4990(2) 0.0345(7) Uani 1 1 d .
N5 N 0.2231(2) 0.15488(18) 0.4087(2) 0.0489(9) Uani 1 1 d .
N6 N 0.2238(2) 0.10339(19) 0.3831(2) 0.0488(10) Uani 1 1 d .
N7 N 0.23693(16) 0.07716(15) 0.4561(2) 0.0351(8) Uani 1 1 d .
N8 N 0.37688(16) 0.05253(16) 0.6619(2) 0.0344(7) Uani 1 1 d .
N9 N 0.39841(18) 0.02334(19) 0.6048(3) 0.0469(9) Uani 1 1 d .
N10 N 0.36243(18) 0.00454(19) 0.5329(3) 0.0473(9) Uani 1 1 d .
N11 N 0.31598(15) 0.02162(16) 0.5414(2) 0.0346(7) Uani 1 1 d .
N12 N 0.4534(6) 0.2116(5) 0.2616(4) 0.153(4) Uani 1 1 d .
O1 O 0.4436(4) 0.1991(3) 0.4097(3) 0.123(2) Uani 1 1 d .
Zn1 Zn 0.24606(2) -0.00218(2) 0.44746(3) 0.0306(2) Uani 1 1 d .

loop_
_atom_site_aniso_label
_atom_site_aniso_U_11
_atom_site_aniso_U_22
_atom_site_aniso_U_33
_atom_site_aniso_U_23
_atom_site_aniso_U_13
_atom_site_aniso_U_12
C1 0.035(2) 0.0255(18) 0.0256(18) -0.0018(14) -0.0033(15) 0.0118(16)
C2 0.035(2) 0.0248(18) 0.0277(19) -0.0010(14) 0.0014(15) 0.0127(16)
C3 0.0329(19) 0.0269(18) 0.0267(19) 0.0021(14) -0.0037(15) 0.0116(16)
C4 0.0310(19) 0.0302(19) 0.0283(19) -0.0011(15) -0.0020(15) 0.0142(16)
C5 0.70(4) 0.69(5) 0.144(13) 0.104(19) 0.13(2) 0.65(4)
C6 0.34(2) 0.37(2) 0.042(5) 0.030(9) 0.007(8) 0.214(19)
C7 0.157(8) 0.098(5) 0.042(4) 0.001(3) 0.011(4) 0.053(5)
C8 0.146(10) 0.42(2) 0.113(8) 0.050(11) 0.018(7) 0.185(14)
N1 0.053(2) 0.0411(19) 0.0250(17) 0.0037(14) 0.0010(15) 0.0217(17)
N2 0.062(2) 0.048(2) 0.0255(17) -0.0002(15) 0.0075(16) 0.0293(19)
N3 0.047(2) 0.0383(18) 0.0327(18) 0.0012(14) 0.0050(15) 0.0226(16)
N4 0.047(2) 0.0353(17) 0.0279(17) -0.0027(13) -0.0076(14) 0.0259(16)
N5 0.074(3) 0.048(2) 0.0337(19) -0.0044(16) -0.0149(18) 0.037(2)
N6 0.073(3) 0.053(2) 0.0301(19) -0.0091(16) -0.0166(17) 0.039(2)
N7 0.048(2) 0.0331(17) 0.0257(16) -0.0030(13) -0.0039(14) 0.0217(16)
N8 0.0400(18) 0.0374(18) 0.0294(17) -0.0026(14) -0.0061(14) 0.0220(15)
N9 0.048(2) 0.056(2) 0.046(2) -0.0126(17) -0.0085(17) 0.0328(19)
N10 0.048(2) 0.059(2) 0.043(2) -0.0163(18) -0.0092(17) 0.0326(19)
N11 0.0342(17) 0.0394(18) 0.0294(17) -0.0065(14) -0.0051(13) 0.0178(15)
N12 0.295(12) 0.191(8) 0.047(4) 0.011(4) 0.023(5) 0.177(9)
O1 0.245(7) 0.138(4) 0.038(2) 0.006(2) 0.023(3) 0.135(5)
Zn1 0.0346(3) 0.0286(3) 0.0243(3) -0.00474(16) -0.00097(16) 0.0126(2)

loop_
_atom_type_symbol
_atom_type_description
_atom_type_scat_dispersion_real
_atom_type_scat_dispersion_imag
_atom_type_scat_source
C C 0.0033 0.0016 'International Tables Vol C Tables 4.2.6.8 and 6.1.1.4'
H H 0.0000 0.0000 'International Tables Vol C Tables 4.2.6.8 and 6.1.1.4'
N N 0.0061 0.0033 'International Tables Vol C Tables 4.2.6.8 and 6.1.1.4'
O O 0.0106 0.0060 'International Tables Vol C Tables 4.2.6.8 and 6.1.1.4'
Zn Zn 0.2839 1.4301 'International Tables Vol C Tables 4.2.6.8 and 6.1.1.4'

loop_
_geom_angle_atom_site_label_1
_geom_angle_atom_site_label_2
_geom_angle_atom_site_label_3
_geom_angle
_geom_angle_site_symmetry_1
_geom_angle_site_symmetry_3
N1 C1 C2 108.4(3) . .
N1 C1 C3 119.1(3) . .
C2 C1 C3 132.3(3) . .
N3 C2 C1 108.3(3) . .
N3 C2 C4 119.3(3) . .
C1 C2 C4 132.3(3) . .
N8 C3 N11 109.9(3) . .
N8 C3 C1 124.1(3) . .
N11 C3 C1 126.0(3) . .
N4 C4 N7 109.5(3) . .
N4 C4 C2 123.7(3) . .
N7 C4 C2 126.7(3) . .
N12 C5 H5A 109.5 . .
N12 C5 H5B 109.5 . .
H5A C5 H5B 109.5 . .
N12 C5 H5C 109.5 . .
H5A C5 H5C 109.5 . .
H5B C5 H5C 109.5 . .
N12 C6 H6A 109.5 . .
N12 C6 H6B 109.5 . .
H6A C6 H6B 109.5 . .
N12 C6 H6C 109.5 . .
H6A C6 H6C 109.5 . .
H6B C6 H6C 109.5 . .
N12 C7 O1 122.0(10) . .
N12 C7 C8 116.3(8) . .
O1 C7 C8 121.6(7) . .
C7 C8 H8A 109.5 . .
C7 C8 H8B 109.5 . .
H8A C8 H8B 109.5 . .
C7 C8 H8C 109.5 . .
H8A C8 H8C 109.5 . .
H8B C8 H8C 109.5 . .
C1 N1 N2 103.6(3) . .
N3 N2 N1 115.7(3) . .
N3 N2 H2 122.2 . .
N1 N2 H2 122.2 . .
N2 N3 C2 103.9(3) . .
C4 N4 N5 106.2(3) . .
C4 N4 Zn1 136.2(3) . 12_556
N5 N4 Zn1 117.0(2) . 12_556
N6 N5 N4 109.1(3) . .
N5 N6 N7 109.0(3) . .
C4 N7 N6 106.1(3) . .
C4 N7 Zn1 131.0(3) . .
N6 N7 Zn1 122.9(2) . .
C3 N8 N9 106.4(3) . .
C3 N8 Zn1 131.8(3) . 6
N9 N8 Zn1 121.8(2) . 6
N10 N9 N8 109.3(3) . .
N9 N10 N11 108.6(3) . .
C3 N11 N10 105.8(3) . .
C3 N11 Zn1 131.8(3) . .
N10 N11 Zn1 122.3(3) . .
C7 N12 C5 115.2(9) . .
C7 N12 C6 126.0(10) . .
C5 N12 C6 118.9(10) . .
N8 Zn1 N4 124.04(13) 8_544 11_556
N8 Zn1 N7 112.35(13) 8_544 .
N4 Zn1 N7 103.54(14) 11_556 .
N8 Zn1 N11 107.83(13) 8_544 .
N4 Zn1 N11 107.21(13) 11_556 .
N7 Zn1 N11 98.94(13) . .

loop_
_geom_bond_atom_site_label_1
_geom_bond_atom_site_label_2
_geom_bond_distance
_geom_bond_site_symmetry_2
C1 N1 1.331(5) .
C1 C2 1.396(5) .
C1 C3 1.454(5) .
C2 N3 1.340(5) .
C2 C4 1.455(5) .
C3 N8 1.326(5) .
C3 N11 1.327(5) .
C4 N4 1.331(5) .
C4 N7 1.333(5) .
C5 N12 1.414(14) .
C5 H5A 0.9600 .
C5 H5B 0.9600 .
C5 H5C 0.9600 .
C6 N12 1.463(12) .
C6 H6A 0.9600 .
C6 H6B 0.9600 .
C6 H6C 0.9600 .
C7 N12 1.252(9) .
C7 O1 1.254(8) .
C7 C8 1.494(12) .
C8 H8A 0.9600 .
C8 H8B 0.9600 .
C8 H8C 0.9600 .
N1 N2 1.334(5) .
N2 N3 1.310(5) .
N2 H2 0.8600 .
N4 N5 1.353(5) .
N4 Zn1 1.993(3) 12_556
N5 N6 1.294(5) .
N6 N7 1.355(5) .
N7 Zn1 2.015(3) .
N8 N9 1.346(5) .
N8 Zn1 1.974(3) 6
N9 N10 1.291(5) .
N10 N11 1.365(5) .
N11 Zn1 2.016(3) .
Zn1 N8 1.974(3) 8_544
Zn1 N4 1.993(3) 11_556

loop_
_platon_squeeze_void_nr
_platon_squeeze_void_average_x
_platon_squeeze_void_average_y
_platon_squeeze_void_average_z
_platon_squeeze_void_volume
_platon_squeeze_void_count_electrons
1 0.000 0.000 -0.009 463.7 100.7
2 0.333 0.667 0.060 475.3 100.6
3 0.667 0.333 -0.086 475.3 100.6
